data_7711290
loop_
_publ_author_name
'Paskaruk, Katarina'
'Emslie, David J. H.'
'Britten, James F.'

_publ_section_title
;
 Coordination chemistry and structural rearrangements of the Me2PCH2AlMe2
 ambiphilic ligand
;
_journal_name_full 'Dalton Transactions'
_journal_paper_doi 10.1039/D2DT02519A
_journal_year 2022
_chemical_formula_moiety 'C22 H60 Al2 P6 Pt2'
_chemical_formula_sum 'C22 H60 Al2 P6 Pt2'
_chemical_formula_weight 954.66
_space_group_crystal_system triclinic
_space_group_IT_number 2
_space_group_name_Hall '-P 1'
_space_group_name_H-M_alt 'P -1'
_atom_sites_solution_hydrogens geom
_atom_sites_solution_primary dual
_audit_creation_date 2022-05-11
_audit_creation_method
;
Olex2 1.3
(compiled 2020.11.12 svn.r5f609507 for OlexSys, GUI svn.r6272)
;
_audit_update_record
;
2022-07-05 deposited with the CCDC.	2022-09-14 downloaded from the CCDC.
;
_cell_angle_alpha 103.209(2)
_cell_angle_beta 107.622(2)
_cell_angle_gamma 105.478(2)
_cell_formula_units_Z 1
_cell_length_a 9.4084(3)
_cell_length_b 9.6824(3)
_cell_length_c 11.1418(4)
_cell_measurement_reflns_used 9767
_cell_measurement_temperature 100.0(1)
_cell_measurement_theta_max 36.084
_cell_measurement_theta_min 8.45
_cell_volume 877.82(6)
_computing_cell_refinement 'SAINT v8.34A (Bruker, 2013)'
_computing_data_reduction 'SAINT v8.34A (Bruker, 2013)'
_computing_molecular_graphics 'Olex2 1.3 (Dolomanov et al., 2009)'
_computing_publication_material 'Olex2 1.3 (Dolomanov et al., 2009)'
_computing_structure_refinement 'SHELXL 2018/3 (Sheldrick, 2015)'
_computing_structure_solution 'SHELXT 2014/5 (Sheldrick, 2014)'
_diffrn_ambient_temperature 100.0
_diffrn_measured_fraction_theta_full 1.000
_diffrn_measured_fraction_theta_max 0.991
_diffrn_measurement_device_type 'Bruker APEX-II CCD'
_diffrn_measurement_method '\f and \w scans'
_diffrn_radiation_type MoK\a
_diffrn_radiation_wavelength 0.71073
_diffrn_reflns_av_R_equivalents 0.0367
_diffrn_reflns_av_unetI/netI 0.0207
_diffrn_reflns_Laue_measured_fraction_full 1.000
_diffrn_reflns_Laue_measured_fraction_max 0.991
_diffrn_reflns_limit_h_max 16
_diffrn_reflns_limit_h_min -16
_diffrn_reflns_limit_k_max 16
_diffrn_reflns_limit_k_min -16
_diffrn_reflns_limit_l_max 19
_diffrn_reflns_limit_l_min -19
_diffrn_reflns_number 85463
_diffrn_reflns_point_group_measured_fraction_full 1.000
_diffrn_reflns_point_group_measured_fraction_max 0.991
_diffrn_reflns_theta_full 25.242
_diffrn_reflns_theta_max 38.589
_diffrn_reflns_theta_min 2.318
_diffrn_source_current 30.0
_diffrn_source_power 1.5
_diffrn_source_voltage 50.0
_diffrn_standards_number 0
_exptl_absorpt_coefficient_mu 8.294
_exptl_absorpt_correction_T_max 0.2716
_exptl_absorpt_correction_T_min 0.1921
_exptl_absorpt_correction_type multi-scan
_exptl_absorpt_process_details
;
SADABS-2014/4 (Bruker,2014/4) was used for absorption correction.
wR2(int) was 0.0740 before and 0.0438 after correction.
The Ratio of minimum to maximum transmission is 0.7073.
The \l/2 correction factor is 0.00150.
;
_exptl_crystal_colour colourless
_exptl_crystal_colour_primary colourless
_exptl_crystal_density_diffrn 1.806
_exptl_crystal_description block
_exptl_crystal_F_000 464
_exptl_crystal_size_max 0.22
_exptl_crystal_size_mid 0.2
_exptl_crystal_size_min 0.18
_refine_diff_density_max 1.712
_refine_diff_density_min -0.734
_refine_diff_density_rms 0.127
_refine_ls_extinction_method none
_refine_ls_goodness_of_fit_ref 1.066
_refine_ls_hydrogen_treatment constr
_refine_ls_matrix_type full
_refine_ls_number_parameters 153
_refine_ls_number_reflns 9849
_refine_ls_number_restraints 0
_refine_ls_restrained_S_all 1.066
_refine_ls_R_factor_all 0.0204
_refine_ls_R_factor_gt 0.0173
_refine_ls_shift/su_max 0.004
_refine_ls_shift/su_mean 0.000
_refine_ls_structure_factor_coef Fsqd
_refine_ls_weighting_details 'w=1/[\s^2^(Fo^2^)+(0.0194P)^2^+0.0324P] where P=(Fo^2^+2Fc^2^)/3'
_refine_ls_weighting_scheme calc
_refine_ls_wR_factor_gt 0.0367
_refine_ls_wR_factor_ref 0.0375
_reflns_Friedel_coverage 0.000
_reflns_number_gt 9154
_reflns_number_total 9849
_reflns_threshold_expression 'I > 2\s(I)'
_cod_data_source_file d2dt02519a2.cif
_cod_data_source_block PtPPPAlMe
_cod_original_cell_volume 877.82(5)
_cod_database_code 7711290
_shelx_shelxl_version_number 2018/3
_shelx_space_group_comment
;
The symmetry employed for this shelxl refinement is uniquely defined
by the following loop, which should always be used as a source of
symmetry information in preference to the above space-group names.
They are only intended as comments.
;
_shelx_estimated_absorpt_t_max 0.317
_shelx_estimated_absorpt_t_min 0.263
_olex2_refinement_description
;
1. Fixed Uiso
 At 1.2 times of:
  All C(H,H) groups
 At 1.5 times of:
  All C(H,H,H) groups
2.a Secondary CH2 refined with riding coordinates:
 C4(H4A,H4B), C7(H7A,H7B), C10(H10A,H10B)
2.b Idealised Me refined as rotating group:
 C11(H11A,H11B,H11C), C3(H3A,H3B,H3C), C2(H2A,H2B,H2C), C6(H6A,H6B,H6C),
 C5(H5A,H5B,H5C), C8(H8A,H8B,H8C), C9(H9A,H9B,H9C), C1(H1A,H1B,H1C)
;
_olex2_submission_special_instructions 'No special instructions were received'

loop_
_space_group_symop_operation_xyz
'x, y, z'
'-x, -y, -z'

loop_
_atom_site_label
_atom_site_type_symbol
_atom_site_fract_x
_atom_site_fract_y
_atom_site_fract_z
_atom_site_U_iso_or_equiv
_atom_site_adp_type
_atom_site_occupancy
_atom_site_site_symmetry_order
_atom_site_calc_flag
_atom_site_refinement_flags_posn
_atom_site_refinement_flags_adp
_atom_site_refinement_flags_occupancy
_atom_site_disorder_assembly
_atom_site_disorder_group
Al1 Al 0.16782(5) 0.23526(5) 0.40305(4) 0.01284(7) Uani 1 1 d . . . . .
C4 C 0.32408(16) 0.22528(15) 0.56921(13) 0.0141(2) Uani 1 1 d . . . . .
H4A H 0.286648 0.119242 0.568543 0.017 Uiso 1 1 calc R U . . .
H4B H 0.428295 0.244730 0.559838 0.017 Uiso 1 1 calc R U . . .
C7 C 0.23368(17) 0.45001(15) 0.39617(14) 0.0164(2) Uani 1 1 d . . . . .
H7A H 0.151141 0.491863 0.406278 0.020 Uiso 1 1 calc R U . . .
H7B H 0.334901 0.513533 0.473932 0.020 Uiso 1 1 calc R U . . .
C10 C 0.18432(16) 0.09351(15) 0.24678(14) 0.0155(2) Uani 1 1 d . . . . .
H10A H 0.177249 -0.003730 0.263537 0.019 Uiso 1 1 calc R U . . .
H10B H 0.089326 0.071349 0.165778 0.019 Uiso 1 1 calc R U . . .
C11 C -0.05850(17) 0.15867(18) 0.38463(17) 0.0207(3) Uani 1 1 d . . . . .
H11A H -0.079428 0.066702 0.409484 0.031 Uiso 1 1 calc R U . . .
H11B H -0.129579 0.134603 0.291733 0.031 Uiso 1 1 calc R U . . .
H11C H -0.078117 0.236924 0.443606 0.031 Uiso 1 1 calc R U . . .
C3 C 0.4292(2) 0.25990(17) 0.85533(15) 0.0211(3) Uani 1 1 d . . . . .
H3A H 0.354587 0.155049 0.826302 0.032 Uiso 1 1 calc R U . . .
H3B H 0.433731 0.317826 0.941804 0.032 Uiso 1 1 calc R U . . .
H3C H 0.535994 0.259525 0.864262 0.032 Uiso 1 1 calc R U . . .
C2 C 0.16079(18) 0.31811(18) 0.73152(17) 0.0213(3) Uani 1 1 d . . . . .
H2A H 0.105722 0.362918 0.670498 0.032 Uiso 1 1 calc R U . . .
H2B H 0.169265 0.366655 0.822104 0.032 Uiso 1 1 calc R U . . .
H2C H 0.099997 0.208720 0.701867 0.032 Uiso 1 1 calc R U . . .
C6 C 0.24718(17) 0.65329(16) 0.24410(16) 0.0193(3) Uani 1 1 d . . . . .
H6A H 0.152884 0.661431 0.261010 0.029 Uiso 1 1 calc R U . . .
H6B H 0.237447 0.661507 0.156143 0.029 Uiso 1 1 calc R U . . .
H6C H 0.343541 0.735444 0.313255 0.029 Uiso 1 1 calc R U . . .
C5 C 0.07031(17) 0.35083(17) 0.10718(16) 0.0205(3) Uani 1 1 d . . . . .
H5A H 0.058515 0.243441 0.086927 0.031 Uiso 1 1 calc R U . . .
H5B H 0.068211 0.380518 0.028444 0.031 Uiso 1 1 calc R U . . .
H5C H -0.017850 0.365646 0.131187 0.031 Uiso 1 1 calc R U . . .
C8 C 0.30961(18) 0.01784(17) 0.04582(15) 0.0202(3) Uani 1 1 d . . . . .
H8A H 0.282266 -0.085162 0.050741 0.030 Uiso 1 1 calc R U . . .
H8B H 0.402006 0.041021 0.020388 0.030 Uiso 1 1 calc R U . . .
H8C H 0.218223 0.024178 -0.021142 0.030 Uiso 1 1 calc R U . . .
C9 C 0.50284(18) 0.10346(17) 0.32406(16) 0.0195(2) Uani 1 1 d . . . . .
H9A H 0.540434 0.174514 0.415046 0.029 Uiso 1 1 calc R U . . .
H9B H 0.593921 0.108513 0.297636 0.029 Uiso 1 1 calc R U . . .
H9C H 0.451543 -0.000232 0.321331 0.029 Uiso 1 1 calc R U . . .
C1 C 0.33626(17) 0.66225(16) 0.80223(16) 0.0181(2) Uani 1 1 d . . . . .
H1A H 0.250645 0.634940 0.714851 0.027 Uiso 1 1 calc R U . . .
H1B H 0.377101 0.772618 0.847266 0.027 Uiso 1 1 calc R U . . .
H1C H 0.294115 0.610428 0.856930 0.027 Uiso 1 1 calc R U . . .
P1 P 0.36105(4) 0.34801(4) 0.73168(4) 0.01302(6) Uani 1 1 d . . . . .
P2 P 0.26152(4) 0.46865(4) 0.24767(4) 0.01267(5) Uani 1 1 d . . . . .
P3 P 0.35872(4) 0.15483(4) 0.20891(4) 0.01299(6) Uani 1 1 d . . . . .
Pt1 Pt 0.52388(2) 0.59485(2) 0.77554(2) 0.01108(1) Uani 1 1 d . . . . .

loop_
_atom_site_aniso_label
_atom_site_aniso_U_11
_atom_site_aniso_U_22
_atom_site_aniso_U_33
_atom_site_aniso_U_23
_atom_site_aniso_U_13
_atom_site_aniso_U_12
Al1 0.01114(15) 0.01281(16) 0.01380(18) 0.00467(14) 0.00469(14) 0.00316(13)
C4 0.0142(5) 0.0141(5) 0.0135(5) 0.0040(4) 0.0051(4) 0.0052(4)
C7 0.0204(6) 0.0137(5) 0.0172(6) 0.0055(4) 0.0095(5) 0.0064(4)
C10 0.0139(5) 0.0134(5) 0.0161(6) 0.0033(4) 0.0054(4) 0.0021(4)
C11 0.0129(5) 0.0232(7) 0.0246(7) 0.0084(5) 0.0067(5) 0.0051(5)
C3 0.0267(7) 0.0201(6) 0.0175(6) 0.0096(5) 0.0090(5) 0.0064(5)
C2 0.0175(6) 0.0210(6) 0.0240(7) 0.0041(5) 0.0122(5) 0.0030(5)
C6 0.0164(5) 0.0179(6) 0.0264(7) 0.0116(5) 0.0074(5) 0.0083(5)
C5 0.0151(5) 0.0209(6) 0.0208(7) 0.0063(5) 0.0028(5) 0.0050(5)
C8 0.0210(6) 0.0159(6) 0.0189(6) -0.0003(5) 0.0090(5) 0.0033(5)
C9 0.0190(6) 0.0193(6) 0.0229(7) 0.0093(5) 0.0079(5) 0.0095(5)
C1 0.0150(5) 0.0181(6) 0.0231(7) 0.0056(5) 0.0091(5) 0.0077(5)
P1 0.01267(13) 0.01262(13) 0.01328(14) 0.00440(11) 0.00590(11) 0.00280(11)
P2 0.01107(12) 0.01233(13) 0.01510(15) 0.00574(11) 0.00488(11) 0.00424(10)
P3 0.01291(13) 0.01074(13) 0.01390(14) 0.00275(11) 0.00491(11) 0.00362(10)
Pt1 0.00996(2) 0.01064(2) 0.01181(2) 0.00337(1) 0.00392(1) 0.00317(1)

loop_
_atom_type_symbol
_atom_type_description
_atom_type_scat_dispersion_real
_atom_type_scat_dispersion_imag
_atom_type_scat_source
C C 0.0033 0.0016 'International Tables Vol C Tables 4.2.6.8 and 6.1.1.4'
H H 0.0000 0.0000 'International Tables Vol C Tables 4.2.6.8 and 6.1.1.4'
Al Al 0.0645 0.0514 'International Tables Vol C Tables 4.2.6.8 and 6.1.1.4'
P P 0.1023 0.0942 'International Tables Vol C Tables 4.2.6.8 and 6.1.1.4'
Pt Pt -1.7033 8.3905 'International Tables Vol C Tables 4.2.6.8 and 6.1.1.4'

loop_
_geom_angle_atom_site_label_1
_geom_angle_atom_site_label_2
_geom_angle_atom_site_label_3
_geom_angle
_geom_angle_site_symmetry_1
_geom_angle_site_symmetry_3
_geom_angle_publ_flag
C4 Al1 C7 110.27(6) . . ?
C4 Al1 C10 105.35(6) . . ?
C10 Al1 C7 109.10(6) . . ?
C11 Al1 C4 113.54(6) . . ?
C11 Al1 C7 111.32(6) . . ?
C11 Al1 C10 106.95(6) . . ?
Al1 C4 H4A 107.3 . . ?
Al1 C4 H4B 107.3 . . ?
H4A C4 H4B 106.9 . . ?
P1 C4 Al1 120.13(7) . . ?
P1 C4 H4A 107.3 . . ?
P1 C4 H4B 107.3 . . ?
Al1 C7 H7A 108.3 . . ?
Al1 C7 H7B 108.3 . . ?
H7A C7 H7B 107.4 . . ?
P2 C7 Al1 115.98(7) . . ?
P2 C7 H7A 108.3 . . ?
P2 C7 H7B 108.3 . . ?
Al1 C10 H10A 107.7 . . ?
Al1 C10 H10B 107.7 . . ?
H10A C10 H10B 107.1 . . ?
P3 C10 Al1 118.43(7) . . ?
P3 C10 H10A 107.7 . . ?
P3 C10 H10B 107.7 . . ?
Al1 C11 H11A 109.5 . . ?
Al1 C11 H11B 109.5 . . ?
Al1 C11 H11C 109.5 . . ?
H11A C11 H11B 109.5 . . ?
H11A C11 H11C 109.5 . . ?
H11B C11 H11C 109.5 . . ?
H3A C3 H3B 109.5 . . ?
H3A C3 H3C 109.5 . . ?
H3B C3 H3C 109.5 . . ?
P1 C3 H3A 109.5 . . ?
P1 C3 H3B 109.5 . . ?
P1 C3 H3C 109.5 . . ?
H2A C2 H2B 109.5 . . ?
H2A C2 H2C 109.5 . . ?
H2B C2 H2C 109.5 . . ?
P1 C2 H2A 109.5 . . ?
P1 C2 H2B 109.5 . . ?
P1 C2 H2C 109.5 . . ?
H6A C6 H6B 109.5 . . ?
H6A C6 H6C 109.5 . . ?
H6B C6 H6C 109.5 . . ?
P2 C6 H6A 109.5 . . ?
P2 C6 H6B 109.5 . . ?
P2 C6 H6C 109.5 . . ?
H5A C5 H5B 109.5 . . ?
H5A C5 H5C 109.5 . . ?
H5B C5 H5C 109.5 . . ?
P2 C5 H5A 109.5 . . ?
P2 C5 H5B 109.5 . . ?
P2 C5 H5C 109.5 . . ?
H8A C8 H8B 109.5 . . ?
H8A C8 H8C 109.5 . . ?
H8B C8 H8C 109.5 . . ?
P3 C8 H8A 109.5 . . ?
P3 C8 H8B 109.5 . . ?
P3 C8 H8C 109.5 . . ?
H9A C9 H9B 109.5 . . ?
H9A C9 H9C 109.5 . . ?
H9B C9 H9C 109.5 . . ?
P3 C9 H9A 109.5 . . ?
P3 C9 H9B 109.5 . . ?
P3 C9 H9C 109.5 . . ?
H1A C1 H1B 109.5 . . ?
H1A C1 H1C 109.5 . . ?
H1B C1 H1C 109.5 . . ?
Pt1 C1 H1A 109.5 . . ?
Pt1 C1 H1B 109.5 . . ?
Pt1 C1 H1C 109.5 . . ?
C4 P1 C3 108.89(7) . . ?
C4 P1 C2 103.65(7) . . ?
C4 P1 Pt1 111.71(4) . . ?
C3 P1 C2 98.04(8) . . ?
C3 P1 Pt1 115.74(5) . . ?
C2 P1 Pt1 117.39(5) . . ?
C7 P2 C6 104.92(7) . . ?
C7 P2 C5 106.52(7) . . ?
C7 P2 Pt1 112.56(5) . 2_666 ?
C6 P2 Pt1 121.45(5) . 2_666 ?
C5 P2 C6 96.36(7) . . ?
C5 P2 Pt1 113.09(5) . 2_666 ?
C10 P3 C8 104.76(7) . . ?
C10 P3 C9 102.40(7) . . ?
C10 P3 Pt1 121.91(5) . 2_666 ?
C8 P3 Pt1 113.04(5) . 2_666 ?
C9 P3 C8 103.38(7) . . ?
C9 P3 Pt1 109.40(5) . 2_666 ?
C1 Pt1 P1 87.05(4) . . ?
C1 Pt1 P2 177.47(4) . 2_666 ?
C1 Pt1 P3 84.91(4) . 2_666 ?
P1 Pt1 P2 95.235(12) . 2_666 ?
P1 Pt1 P3 168.543(12) . 2_666 ?
P3 Pt1 P2 92.982(12) 2_666 2_666 ?

loop_
_geom_bond_atom_site_label_1
_geom_bond_atom_site_label_2
_geom_bond_distance
_geom_bond_site_symmetry_2
_geom_bond_publ_flag
Al1 C4 2.0267(14) . ?
Al1 C7 2.0315(14) . ?
Al1 C10 2.0310(15) . ?
Al1 C11 1.9873(15) . ?
C4 H4A 0.9900 . ?
C4 H4B 0.9900 . ?
C4 P1 1.7959(14) . ?
C7 H7A 0.9900 . ?
C7 H7B 0.9900 . ?
C7 P2 1.7923(14) . ?
C10 H10A 0.9900 . ?
C10 H10B 0.9900 . ?
C10 P3 1.7991(14) . ?
C11 H11A 0.9800 . ?
C11 H11B 0.9800 . ?
C11 H11C 0.9800 . ?
C3 H3A 0.9800 . ?
C3 H3B 0.9800 . ?
C3 H3C 0.9800 . ?
C3 P1 1.8251(15) . ?
C2 H2A 0.9800 . ?
C2 H2B 0.9800 . ?
C2 H2C 0.9800 . ?
C2 P1 1.8277(15) . ?
C6 H6A 0.9800 . ?
C6 H6B 0.9800 . ?
C6 H6C 0.9800 . ?
C6 P2 1.8368(14) . ?
C5 H5A 0.9800 . ?
C5 H5B 0.9800 . ?
C5 H5C 0.9800 . ?
C5 P2 1.8362(15) . ?
C8 H8A 0.9800 . ?
C8 H8B 0.9800 . ?
C8 H8C 0.9800 . ?
C8 P3 1.8269(15) . ?
C9 H9A 0.9800 . ?
C9 H9B 0.9800 . ?
C9 H9C 0.9800 . ?
C9 P3 1.8249(15) . ?
C1 H1A 0.9800 . ?
C1 H1B 0.9800 . ?
C1 H1C 0.9800 . ?
C1 Pt1 2.1152(13) . ?
P1 Pt1 2.3144(3) . ?
P2 Pt1 2.3297(3) 2_666 ?
P3 Pt1 2.3211(3) 2_666 ?

loop_
_geom_torsion_atom_site_label_1
_geom_torsion_atom_site_label_2
_geom_torsion_atom_site_label_3
_geom_torsion_atom_site_label_4
_geom_torsion
_geom_torsion_site_symmetry_1
_geom_torsion_site_symmetry_2
_geom_torsion_site_symmetry_3
_geom_torsion_site_symmetry_4
_geom_torsion_publ_flag
Al1 C4 P1 C3 155.06(8) . . . . ?
Al1 C4 P1 C2 51.45(9) . . . . ?
Al1 C4 P1 Pt1 -75.87(8) . . . . ?
Al1 C7 P2 C6 160.19(8) . . . . ?
Al1 C7 P2 C5 58.73(9) . . . . ?
Al1 C7 P2 Pt1 -65.75(8) . . . 2_666 ?
Al1 C10 P3 C8 -168.56(8) . . . . ?
Al1 C10 P3 C9 83.81(9) . . . . ?
Al1 C10 P3 Pt1 -38.71(10) . . . 2_666 ?
